data_1530813
loop_
_publ_author_name
'Sotofte, I.'
'Fu, D.C.'

_publ_section_title
;
 Redetermination of the Crystal Structure of Na3 Sc2 (P O4)3
;
_journal_name_full 'Solid State Ionics'
_journal_page_first 307
_journal_page_last 310
_journal_volume 26
_journal_year 1988
_chemical_formula_sum 'Na1.2 O12 P3 Sc2'
_chemical_name_systematic 'Na1.2 Sc2 (P O4)3'
_space_group_IT_number 167
_symmetry_space_group_name_Hall '-R 3 2"c'
_symmetry_space_group_name_H-M 'R -3 c :H'
_cell_angle_alpha 90
_cell_angle_beta 90
_cell_angle_gamma 120
_cell_formula_units_Z 6
_cell_length_a 8.93
_cell_length_b 8.93
_cell_length_c 22.245
_cell_volume 1536.264
_citation_journal_id_ASTM SSIOD3
_cod_data_source_file Sotofte_SSIOD3_1988_1750.cif
_cod_data_source_block Na1.2O12P3Sc2
_cod_original_cell_volume 1536.265
_cod_database_code 1530813

loop_
_symmetry_equiv_pos_as_xyz
x,y,z
-y,x-y,z
-x+y,-x,z
y,x,-z+1/2
-x,-x+y,-z+1/2
x-y,-y,-z+1/2
-x,-y,-z
y,-x+y,-z
x-y,x,-z
-y,-x,z-1/2
x,x-y,z-1/2
-x+y,y,z-1/2
x+2/3,y+1/3,z+1/3
-y+2/3,x-y+1/3,z+1/3
-x+y+2/3,-x+1/3,z+1/3
y+2/3,x+1/3,-z+5/6
-x+2/3,-x+y+1/3,-z+5/6
x-y+2/3,-y+1/3,-z+5/6
-x+2/3,-y+1/3,-z+1/3
y+2/3,-x+y+1/3,-z+1/3
x-y+2/3,x+1/3,-z+1/3
-y+2/3,-x+1/3,z-1/6
x+2/3,x-y+1/3,z-1/6
-x+y+2/3,y+1/3,z-1/6
x+1/3,y+2/3,z+2/3
-y+1/3,x-y+2/3,z+2/3
-x+y+1/3,-x+2/3,z+2/3
y+1/3,x+2/3,-z+7/6
-x+1/3,-x+y+2/3,-z+7/6
x-y+1/3,-y+2/3,-z+7/6
-x+1/3,-y+2/3,-z+2/3
y+1/3,-x+y+2/3,-z+2/3
x-y+1/3,x+2/3,-z+2/3
-y+1/3,-x+2/3,z+1/6
x+1/3,x-y+2/3,z+1/6
-x+y+1/3,y+2/3,z+1/6

loop_
_atom_site_label
_atom_site_type_symbol
_atom_site_fract_x
_atom_site_fract_y
_atom_site_fract_z
_atom_site_occupancy
_atom_site_U_iso_or_equiv
O2 O 0.4745 0.1605 0.7446 1 0.0
Na2 Na 0 0 0 0.153 0.0
O1 O 0.1856 -0.0235 0.6946 1 0.0
P1 P 0.2951 0 0.75 1 0.0
Sc1 Sc 0 0 0.6487 1 0.0
Na1 Na 0.6372 0 0.75 0.347 0.0
